data_4504840
loop_
_publ_author_name
'Thorn, Adrienne'
'Willett, Roger D.'
'Twamley, Brendan'

_publ_section_title
;
 Retro-Crystal Engineering Analysis of TwoN-Methylethylenediammonium
 Cadmium Halide Salts Obtained by Dimensional Reduction and Recombination
 of the Hexagonal CdX2Lattice
;
_journal_issue 2
_journal_name_full 'Crystal Growth &amp; Design'
_journal_page_first 673
_journal_paper_doi 10.1021/cg030059s
_journal_volume 5
_journal_year 2005
_chemical_formula_sum 'C3 H16 Cd2 Cl6 N2 O2'
_chemical_formula_weight 549.68
_chemical_name_systematic
; 
 Bis(N-methylethylenediammonium hydrate)dodecachloro-
Tetracadmate(II) dihydrate
;
_space_group_IT_number 2
_symmetry_cell_setting triclinic
_symmetry_space_group_name_Hall '-P 1'
_symmetry_space_group_name_H-M 'P -1'
_atom_sites_solution_hydrogens geom
_atom_sites_solution_primary direct
_atom_sites_solution_secondary difmap
_audit_creation_method SHELXL-97
_cell_angle_alpha 106.402(2)
_cell_angle_beta 97.426(2)
_cell_angle_gamma 107.732(2)
_cell_formula_units_Z 2
_cell_length_a 6.7129(8)
_cell_length_b 9.6624(11)
_cell_length_c 13.4553(16)
_cell_measurement_temperature 303(2)
_cell_measurement_theta_max 25.03
_cell_measurement_theta_min 2.53
_cell_volume 775.01(16)
_computing_cell_refinement 'Bruker SMART'
_computing_data_collection 'Bruker SMART'
_computing_data_reduction 'Bruker SHELXTL'
_computing_molecular_graphics 'Bruker SHELXTL'
_computing_publication_material 'Bruker SHELXTL'
_computing_structure_refinement 'SHELXL-97 (Sheldrick, 1997)'
_computing_structure_solution 'SHELXS-97 (Sheldrick, 1990)'
_diffrn_ambient_temperature 303(2)
_diffrn_measured_fraction_theta_full 0.997
_diffrn_measured_fraction_theta_max 0.997
_diffrn_measurement_device_type '&#x0091;CCD area detector&#x0092;'
_diffrn_measurement_method '&#x0091;phi and omega&#x0092;'
_diffrn_radiation_monochromator graphite
_diffrn_radiation_source 'fine-focus sealed tube'
_diffrn_radiation_type MoK\a
_diffrn_radiation_wavelength 0.71073
_diffrn_reflns_av_R_equivalents 0.0344
_diffrn_reflns_av_sigmaI/netI 0.0376
_diffrn_reflns_limit_h_max 7
_diffrn_reflns_limit_h_min -7
_diffrn_reflns_limit_k_max 11
_diffrn_reflns_limit_k_min -11
_diffrn_reflns_limit_l_max 16
_diffrn_reflns_limit_l_min -16
_diffrn_reflns_number 7144
_diffrn_reflns_theta_full 25.03
_diffrn_reflns_theta_max 25.03
_diffrn_reflns_theta_min 2.35
_diffrn_standards_interval_time '&#x0091;beginning and edn&#x0092;'
_diffrn_standards_number '&#x0091;50 frames&#x0092;'
_exptl_absorpt_coefficient_mu 3.762
_exptl_absorpt_correction_type &#x0091;empirical&#x0092;
_exptl_absorpt_process_details &#x0091;SADABS&#x0092;
_exptl_crystal_colour &#x0091;colorless&#x0092;
_exptl_crystal_density_diffrn 2.355
_exptl_crystal_density_method 'not measured'
_exptl_crystal_description &#x0091;needle&#x0092;
_exptl_crystal_F_000 524
_refine_diff_density_max 0.982
_refine_diff_density_min -0.418
_refine_diff_density_rms 0.109
_refine_ls_extinction_coef 0.0012(3)
_refine_ls_extinction_expression Fc^*^=kFc[1+0.001xFc^2^\l^3^/sin(2\q)]^-1/4^
_refine_ls_extinction_method SHELXL
_refine_ls_goodness_of_fit_ref 1.203
_refine_ls_hydrogen_treatment mixed
_refine_ls_matrix_type full
_refine_ls_number_parameters 150
_refine_ls_number_reflns 2709
_refine_ls_number_restraints 6
_refine_ls_restrained_S_all 1.207
_refine_ls_R_factor_all 0.0499
_refine_ls_R_factor_gt 0.0307
_refine_ls_shift/su_max 0.000
_refine_ls_shift/su_mean 0.000
_refine_ls_structure_factor_coef Fsqd
_refine_ls_weighting_details
; calc 
 [0.00000+1.00000exp(1.50(sin\q/\l)^2^)]/ 
   [\s^2^(Fo^2^)+0.0000+0.4659*P+(0.0317P)^2^+0.0000sin\q/\l] 
 where P = 0.33333Fo^2^ + 0.66667Fc^2^ 
;
_refine_ls_weighting_scheme calc
_refine_ls_wR_factor_gt 0.0720
_refine_ls_wR_factor_ref 0.0798
_reflns_number_gt 1992
_reflns_number_total 2709
_reflns_threshold_expression >2sigma(I)
_cod_data_source_file cg030059s_s1.cif
_cod_data_source_block p1b
_cod_original_sg_symbol_H-M P-1
_cod_database_code 4504840

loop_
_symmetry_equiv_pos_as_xyz
'x, y, z'
'-x, -y, -z'

loop_
_atom_site_label
_atom_site_type_symbol
_atom_site_fract_x
_atom_site_fract_y
_atom_site_fract_z
_atom_site_U_iso_or_equiv
_atom_site_adp_type
_atom_site_occupancy
_atom_site_symmetry_multiplicity
_atom_site_calc_flag
_atom_site_refinement_flags
_atom_site_disorder_assembly
_atom_site_disorder_group
Cd1 Cd 0.60766(6) -0.17087(4) -0.24219(3) 0.03691(15) Uani 1 1 d . . .
Cd2 Cd 0.20341(6) -0.05298(4) -0.08371(3) 0.03332(14) Uani 1 1 d . . .
Cl1 Cl 0.6167(2) -0.43322(16) -0.33673(12) 0.0504(4) Uani 1 1 d . . .
Cl2 Cl 1.0042(2) -0.00449(15) -0.23828(11) 0.0385(3) Uani 1 1 d . . .
Cl3 Cl 0.2346(2) -0.29794(14) -0.20226(10) 0.0378(3) Uani 1 1 d . . .
Cl4 Cl 0.60457(19) 0.08989(13) -0.09217(10) 0.0322(3) Uani 1 1 d . . .
Cl5 Cl -0.18516(19) -0.19553(13) -0.05383(10) 0.0329(3) Uani 1 1 d . . .
Cl6 Cl 0.4611(3) -0.1041(2) -0.39669(13) 0.0602(4) Uani 1 1 d . . .
N1 N -0.0360(8) -0.3072(5) -0.4588(4) 0.0526(13) Uani 1 1 d . A 1
H1C H 0.1000 -0.2504 -0.4211 0.063 Uiso 1 1 calc R A 1
H1D H -0.1183 -0.3238 -0.4125 0.063 Uiso 1 1 calc R A 1
C1 C -0.0427(10) -0.4572(7) -0.5301(5) 0.0522(16) Uani 1 1 d . . 1
H1A H 0.0417 -0.4395 -0.5817 0.063 Uiso 1 1 calc R . 1
H1B H -0.1901 -0.5197 -0.5689 0.063 Uiso 1 1 calc R . 1
C2 C -0.114(2) -0.2209(15) -0.5197(11) 0.061(4) Uani 0.50 1 d P A 1
H2A H -0.1068 -0.1240 -0.4715 0.092 Uiso 0.50 1 calc PR A 1
H2B H -0.2600 -0.2803 -0.5587 0.092 Uiso 0.50 1 calc PR A 1
H2C H -0.0252 -0.2021 -0.5686 0.092 Uiso 0.50 1 calc PR A 1
O1 O 0.7295(14) 0.2795(9) -0.2906(6) 0.145(3) Uani 1 1 d . B 1
O2 O -0.224(3) -0.1467(16) -0.5643(12) 0.132(5) Uani 0.50 1 d P C 2
O3 O 1.4081(17) 0.3983(13) -0.1765(10) 0.088(4) Uani 0.50 1 d P D 3
N2 N 1.0050(19) 0.3582(11) -0.1224(8) 0.049(3) Uiso 0.50 1 d PD . 4
N3 N 0.8981(18) 0.6292(11) 0.1116(8) 0.044(3) Uiso 0.50 1 d PD . 4
C3 C 1.044(2) 0.4972(15) -0.0294(10) 0.065(4) Uiso 0.50 1 d PD . 4
C4 C 0.8488(19) 0.4869(16) 0.0109(11) 0.062(4) Uiso 0.50 1 d PD . 4
C5 C 0.692(3) 0.613(2) 0.1471(16) 0.083(6) Uiso 0.50 1 d PD . 4

loop_
_atom_site_aniso_label
_atom_site_aniso_U_11
_atom_site_aniso_U_22
_atom_site_aniso_U_33
_atom_site_aniso_U_23
_atom_site_aniso_U_13
_atom_site_aniso_U_12
Cd1 0.0318(2) 0.0417(3) 0.0339(2) 0.00799(17) 0.00754(17) 0.01320(18)
Cd2 0.0293(2) 0.0374(2) 0.0322(2) 0.00665(16) 0.00692(16) 0.01552(16)
Cl1 0.0474(9) 0.0455(8) 0.0535(9) 0.0054(7) 0.0163(7) 0.0189(7)
Cl2 0.0329(7) 0.0446(7) 0.0390(7) 0.0159(6) 0.0070(6) 0.0144(6)
Cl3 0.0330(7) 0.0334(7) 0.0414(7) 0.0040(5) 0.0114(6) 0.0114(5)
Cl4 0.0277(6) 0.0329(6) 0.0358(7) 0.0111(5) 0.0083(5) 0.0105(5)
Cl5 0.0303(7) 0.0323(7) 0.0352(7) 0.0083(5) 0.0076(5) 0.0130(5)
Cl6 0.0472(9) 0.0817(11) 0.0530(10) 0.0350(8) 0.0039(7) 0.0169(8)
N1 0.044(3) 0.054(3) 0.060(4) 0.011(3) 0.020(3) 0.022(2)
C1 0.049(4) 0.059(4) 0.040(3) -0.002(3) 0.012(3) 0.024(3)
C2 0.057(8) 0.057(8) 0.057(9) 0.004(6) 0.013(7) 0.016(7)
O1 0.199(8) 0.131(6) 0.137(7) 0.079(5) 0.028(6) 0.077(6)
O2 0.180(14) 0.131(11) 0.137(13) 0.071(10) 0.052(11) 0.096(11)
O3 0.066(8) 0.103(9) 0.114(10) 0.052(8) 0.037(7) 0.037(7)

loop_
_atom_type_symbol
_atom_type_description
_atom_type_scat_dispersion_real
_atom_type_scat_dispersion_imag
_atom_type_scat_source
C C 0.0033 0.0016 'International Tables Vol C Tables 4.2.6.8 and 6.1.1.4'
H H 0.0000 0.0000 'International Tables Vol C Tables 4.2.6.8 and 6.1.1.4'
N N 0.0061 0.0033 'International Tables Vol C Tables 4.2.6.8 and 6.1.1.4'
Cl Cl 0.1484 0.1585 'International Tables Vol C Tables 4.2.6.8 and 6.1.1.4'
Cd Cd -0.8075 1.2024 'International Tables Vol C Tables 4.2.6.8 and 6.1.1.4'
O O 0.0106 0.0060 'International Tables Vol C Tables 4.2.6.8 and 6.1.1.4'

loop_
_geom_angle_atom_site_label_1
_geom_angle_atom_site_label_2
_geom_angle_atom_site_label_3
_geom_angle
_geom_angle_site_symmetry_1
_geom_angle_site_symmetry_3
Cl6 Cd1 Cl1 101.15(6) . .
Cl6 Cd1 Cl3 96.46(5) . .
Cl1 Cd1 Cl3 90.93(4) . .
Cl6 Cd1 Cl2 90.65(5) . .
Cl1 Cd1 Cl2 97.79(5) . .
Cl3 Cd1 Cl2 167.49(4) . .
Cl6 Cd1 Cl4 93.55(5) . .
Cl1 Cd1 Cl4 164.54(5) . .
Cl3 Cd1 Cl4 82.63(4) . .
Cl2 Cd1 Cl4 86.69(4) . .
Cl6 Cd1 Cl5 170.85(5) . 1_655
Cl1 Cd1 Cl5 86.14(5) . 1_655
Cl3 Cd1 Cl5 88.86(4) . 1_655
Cl2 Cd1 Cl5 82.82(4) . 1_655
Cl4 Cd1 Cl5 79.72(4) . 1_655
Cl3 Cd2 Cl2 94.09(4) . 1_455
Cl3 Cd2 Cl5 174.92(4) . 2
Cl2 Cd2 Cl5 90.95(4) 1_455 2
Cl3 Cd2 Cl4 86.31(4) . .
Cl2 Cd2 Cl4 98.53(4) 1_455 .
Cl5 Cd2 Cl4 93.55(4) 2 .
Cl3 Cd2 Cl5 95.20(4) . .
Cl2 Cd2 Cl5 87.30(4) 1_455 .
Cl5 Cd2 Cl5 84.42(4) 2 .
Cl4 Cd2 Cl5 173.87(4) . .
Cl3 Cd2 Cl4 90.72(4) . 2_655
Cl2 Cd2 Cl4 174.58(4) 1_455 2_655
Cl5 Cd2 Cl4 84.21(4) 2 2_655
Cl4 Cd2 Cl4 84.26(4) . 2_655
Cl5 Cd2 Cl4 89.77(4) . 2_655
Cd2 Cl2 Cd1 98.33(5) 1_655 .
Cd2 Cl3 Cd1 97.98(4) . .
Cd2 Cl4 Cd2 95.74(4) . 2_655
Cd2 Cl4 Cd1 92.14(4) . .
Cd2 Cl4 Cd1 98.08(4) 2_655 .
Cd2 Cl5 Cd2 95.58(4) 2 .
Cd2 Cl5 Cd1 97.97(4) 2 1_455
Cd2 Cl5 Cd1 90.69(4) . 1_455
C1 N1 C2 111.4(7) . .
N1 C1 C1 111.9(6) . 2_544
N3 N2 C4 64.6(14) 2_765 2_765
N3 N2 C3 88.1(17) 2_765 .
C4 N2 C3 23.5(7) 2_765 .
N3 N2 C5 21.9(15) 2_765 2_765
C4 N2 C5 80.5(8) 2_765 2_765
C3 N2 C5 102.5(9) . 2_765
N2 N3 C4 94.3(16) 2_765 .
N2 N3 C3 69.1(15) 2_765 2_765
C4 N3 C3 25.3(7) . 2_765
N2 N3 C5 149(2) 2_765 .
C4 N3 C5 106.7(11) . .
C3 N3 C5 128.6(11) 2_765 .
C4 C3 C3 114(3) 2_765 2_765
C4 C3 C4 139.6(19) 2_765 .
C3 C3 C4 25.3(12) 2_765 .
C4 C3 N3 74.3(16) 2_765 2_765
C3 C3 N3 138(2) 2_765 2_765
C4 C3 N3 131.0(10) . 2_765
C4 C3 N2 97.0(18) 2_765 .
C3 C3 N2 125.4(18) 2_765 .
C4 C3 N2 110.8(9) . .
N3 C3 N2 22.8(5) 2_765 .
C3 C4 C3 40.4(19) 2_765 .
C3 C4 C4 27.8(13) 2_765 2_765
C3 C4 C4 12.6(7) . 2_765
C3 C4 N3 80.4(17) 2_765 .
C3 C4 N3 109.5(9) . .
C4 C4 N3 100.6(10) 2_765 .
C3 C4 N2 59.5(15) 2_765 2_765
C3 C4 N2 90.1(9) . 2_765
C4 C4 N2 80.2(8) 2_765 2_765
N3 C4 N2 21.0(5) . 2_765
N2 C5 N3 8.8(6) 2_765 .

loop_
_geom_bond_atom_site_label_1
_geom_bond_atom_site_label_2
_geom_bond_distance
_geom_bond_site_symmetry_2
Cd1 Cl6 2.5142(16) .
Cd1 Cl1 2.5181(14) .
Cd1 Cl3 2.6300(13) .
Cd1 Cl2 2.6424(14) .
Cd1 Cl4 2.7557(13) .
Cd1 Cl5 2.8366(13) 1_655
Cd2 Cl3 2.5389(13) .
Cd2 Cl2 2.5587(14) 1_455
Cd2 Cl5 2.6332(12) 2
Cd2 Cl4 2.6597(13) .
Cd2 Cl5 2.6940(13) .
Cd2 Cl4 2.7124(13) 2_655
Cl2 Cd2 2.5587(14) 1_655
Cl4 Cd2 2.7124(13) 2_655
Cl5 Cd2 2.6332(12) 2
Cl5 Cd1 2.8366(13) 1_455
N1 C1 1.479(7) .
N1 C2 1.478(14) .
C1 C1 1.489(12) 2_544
N2 N3 0.614(13) 2_765
N2 C4 1.706(18) 2_765
N2 C3 1.480(10) .
N2 C5 2.049(16) 2_765
N3 N2 0.614(13) 2_765
N3 C4 1.546(15) .
N3 C3 1.583(16) 2_765
N3 C5 1.496(11) .
C3 C4 0.686(19) 2_765
C3 C3 1.04(2) 2_765
C3 C4 1.466(10) .
C3 N3 1.583(16) 2_765
C4 C3 0.686(19) 2_765
C4 C4 2.04(2) 2_765
C4 N2 1.706(18) 2_765
C5 N2 2.049(16) 2_765
